data_1518507
loop_
_publ_author_name
'Vummaleti, Sai V. C.'
'Nelson, David J.'
'Poater, Albert'
'G\'omez-Su\'arez, Adri\'an'
'Cordes, David B.'
'Slawin, Alexandra M. Z.'
'Nolan, Steven P.'
'Cavallo, Luigi'

_publ_section_title
;
 What can NMR spectroscopy of selenoureas and phosphinidenes teach us
 about the \p-accepting abilities of N-heterocyclic carbenes?
;
_journal_issue 3
_journal_name_full 'Chem. Sci.'
_journal_page_first 1895
_journal_paper_doi 10.1039/C4SC03264K
_journal_volume 6
_journal_year 2015
_chemical_formula_moiety 'C27 H34 Cl2 N2 Se'
_chemical_formula_sum 'C27 H34 Cl2 N2 Se'
_chemical_formula_weight 536.44
_chemical_name_systematic '[Se(IPrCl)]'
_space_group_crystal_system monoclinic
_space_group_IT_number 15
_space_group_name_Hall '-I 2ya'
_space_group_name_H-M_alt 'I 1 2/a 1'
_symmetry_space_group_name_Hall '-I 2ya'
_symmetry_space_group_name_H-M 'I 1 2/a 1'
_atom_sites_solution_hydrogens geom
_atom_sites_solution_primary direct
_atom_sites_solution_secondary difmap
_audit_update_record
;
2014-09-17 deposited with the CCDC.
2015-01-02 downloaded from the CCDC.
;
_cell_angle_alpha 90.0000
_cell_angle_beta 109.080(3)
_cell_angle_gamma 90.0000
_cell_formula_units_Z 4
_cell_length_a 17.366(3)
_cell_length_b 9.4565(13)
_cell_length_c 21.295(3)
_cell_measurement_reflns_used 5160
_cell_measurement_temperature 173
_cell_measurement_theta_max 25.35
_cell_measurement_theta_min 2.02
_cell_volume 3305.0(9)
_computing_cell_refinement 'CrystalClear-SM Expert 2.1 b29'
_computing_data_collection 'CrystalClear-SM Expert 2.1 b29 (Rigaku, 2013)'
_computing_data_reduction 'CrystalClear-SM Expert 2.1 b29'
_computing_molecular_graphics 'CrystalStructure 4.1'
_computing_publication_material 'CrystalStructure 4.1 (Rigaku, 2014)'
_computing_structure_refinement 'SHELXL2013 (Sheldrick, 2008)'
_computing_structure_solution 'DIRDIF99-PATTY (Gould, et al., 1999)'
_diffrn_ambient_temperature 173
_diffrn_detector_area_resol_mean 5.811
_diffrn_measured_fraction_theta_full 0.996
_diffrn_measured_fraction_theta_max 0.995
_diffrn_measurement_device_type 'Rigaku XtaLAB P200'
_diffrn_measurement_method \w
_diffrn_radiation_type 'Mo K\a'
_diffrn_radiation_wavelength 0.71075
_diffrn_reflns_av_R_equivalents 0.0525
_diffrn_reflns_Laue_measured_fraction_full 0.996
_diffrn_reflns_Laue_measured_fraction_max 0.995
_diffrn_reflns_limit_h_max 20
_diffrn_reflns_limit_h_min -20
_diffrn_reflns_limit_k_max 11
_diffrn_reflns_limit_k_min -11
_diffrn_reflns_limit_l_max 25
_diffrn_reflns_limit_l_min -25
_diffrn_reflns_number 19230
_diffrn_reflns_point_group_measured_fraction_full 0.996
_diffrn_reflns_point_group_measured_fraction_max 0.995
_diffrn_reflns_theta_full 25.242
_diffrn_reflns_theta_max 25.398
_diffrn_reflns_theta_min 2.380
_diffrn_standards_number 0
_exptl_absorpt_coefficient_mu 1.312
_exptl_absorpt_correction_T_max 0.889
_exptl_absorpt_correction_T_min 0.725
_exptl_absorpt_correction_type multi-scan
_exptl_absorpt_process_details 'REQAB (Rigaku, 1998)'
_exptl_crystal_colour colorless
_exptl_crystal_density_diffrn 1.078
_exptl_crystal_density_method 'not measured'
_exptl_crystal_description prism
_exptl_crystal_F_000 1112.00
_exptl_crystal_recrystallization_method 'Re-crystallisation from solvent: acetone, pentane'
_exptl_crystal_size_max 0.150
_exptl_crystal_size_mid 0.110
_exptl_crystal_size_min 0.090
_refine_diff_density_max 2.49
_refine_diff_density_min -0.45
_refine_ls_extinction_method none
_refine_ls_goodness_of_fit_ref 1.208
_refine_ls_hydrogen_treatment constr
_refine_ls_number_parameters 151
_refine_ls_number_reflns 3026
_refine_ls_number_restraints 0
_refine_ls_R_factor_all 0.0662
_refine_ls_R_factor_gt 0.0612
_refine_ls_shift/su_max 0.001
_refine_ls_structure_factor_coef Fsqd
_refine_ls_weighting_details 'w = 1/[\s^2^(Fo^2^)+(0.1423P)^2^+5.5523P] where P=(Fo^2^+2Fc^2^)/3'
_refine_ls_weighting_scheme calc
_refine_ls_wR_factor_gt 0.2240
_refine_ls_wR_factor_ref 0.2293
_reflns_number_gt 2677
_reflns_number_total 3026
_reflns_threshold_expression F^2^>2.0\s(F^2^)
_cod_data_source_file c4sc03264k2.cif
_cod_data_source_block '[Se(IPrCl)]'
_cod_depositor_comments 'Adding full bibliography for 1518501--1518512.cif.'
_cod_original_cell_volume 3305.0(8)
_cod_database_code 1518507

loop_
_symmetry_equiv_pos_site_id
_space_group_symop_operation_xyz
1 +X,+Y,+Z
2 1/2-X,+Y,-Z
3 -X,-Y,-Z
4 1/2+X,-Y,+Z
5 1/2+X,1/2+Y,1/2+Z
6 -X,1/2+Y,1/2-Z
7 1/2-X,1/2-Y,1/2-Z
8 +X,1/2-Y,1/2+Z

loop_
_atom_site_label
_atom_site_type_symbol
_atom_site_fract_x
_atom_site_fract_y
_atom_site_fract_z
_atom_site_U_iso_or_equiv
_atom_site_adp_type
_atom_site_occupancy
_atom_site_site_symmetry_multiplicity
_atom_site_calc_flag
_atom_site_refinement_flags
Se1 Se 0.75 0.50449(6) 0.5 0.0364(3) Uani 1 4 d .
Cl1 Cl 0.64530(7) 1.06180(12) 0.49063(7) 0.0432(4) Uani 1 8 d .
N2 N 0.6853(2) 0.7851(4) 0.49354(18) 0.0269(7) Uani 1 8 d .
C1 C 0.75 0.6981(6) 0.5 0.0271(12) Uani 1 4 d .
C3 C 0.7104(3) 0.9255(4) 0.4960(2) 0.0302(9) Uani 1 8 d .
C4 C 0.6032(3) 0.7397(5) 0.4858(2) 0.0269(9) Uani 1 8 d .
C5 C 0.5780(3) 0.7402(5) 0.5414(2) 0.0306(9) Uani 1 8 d .
C6 C 0.4987(3) 0.6970(5) 0.5328(3) 0.0373(11) Uani 1 8 d .
C7 C 0.4472(3) 0.6582(5) 0.4705(3) 0.0394(11) Uani 1 8 d .
C8 C 0.4733(3) 0.6618(5) 0.4162(3) 0.0380(11) Uani 1 8 d .
C9 C 0.5531(3) 0.7015(5) 0.4226(2) 0.0321(10) Uani 1 8 d .
C10 C 0.6347(3) 0.7849(6) 0.6098(2) 0.0413(12) Uani 1 8 d .
C11 C 0.5929(5) 0.8907(8) 0.6427(4) 0.070(2) Uani 1 8 d .
C12 C 0.6649(5) 0.6559(8) 0.6541(3) 0.0669(19) Uani 1 8 d .
C13 C 0.5819(3) 0.7030(6) 0.3627(2) 0.0403(11) Uani 1 8 d .
C14 C 0.5448(5) 0.8262(8) 0.3167(3) 0.070(2) Uani 1 8 d .
C15 C 0.5619(6) 0.5639(8) 0.3242(4) 0.069(2) Uani 1 8 d .
H6 H 0.47963 0.69423 0.56981 0.0448 Uiso 1 8 calc R
H7 H 0.39321 0.62857 0.46524 0.0473 Uiso 1 8 calc R
H8 H 0.4367 0.63699 0.37369 0.0456 Uiso 1 8 calc R
H10 H 0.68315 0.83269 0.60373 0.0496 Uiso 1 8 calc R
H11A H 0.56755 0.96589 0.61109 0.0842 Uiso 1 8 calc R
H11B H 0.63347 0.9319 0.68194 0.0842 Uiso 1 8 calc R
H11C H 0.55107 0.84181 0.6562 0.0842 Uiso 1 8 calc R
H12A H 0.69094 0.58955 0.63186 0.0803 Uiso 1 8 calc R
H12B H 0.61875 0.60939 0.66236 0.0803 Uiso 1 8 calc R
H12C H 0.70454 0.68579 0.6964 0.0803 Uiso 1 8 calc R
H13 H 0.64248 0.71498 0.37884 0.0483 Uiso 1 8 calc R
H14A H 0.5608 0.8203 0.27674 0.0836 Uiso 1 8 calc R
H14B H 0.56432 0.91557 0.33973 0.0836 Uiso 1 8 calc R
H14C H 0.48525 0.82212 0.3041 0.0836 Uiso 1 8 calc R
H15A H 0.59151 0.55925 0.29218 0.0834 Uiso 1 8 calc R
H15B H 0.50323 0.55893 0.30056 0.0834 Uiso 1 8 calc R
H15C H 0.5783 0.48446 0.3553 0.0834 Uiso 1 8 calc R

loop_
_atom_site_aniso_label
_atom_site_aniso_U_11
_atom_site_aniso_U_22
_atom_site_aniso_U_33
_atom_site_aniso_U_12
_atom_site_aniso_U_13
_atom_site_aniso_U_23
Se1 0.0278(4) 0.0243(4) 0.0620(5) 0.0000 0.0211(4) 0.0000
Cl1 0.0383(7) 0.0288(6) 0.0639(8) 0.0098(5) 0.0187(6) 0.0013(5)
N2 0.0236(16) 0.0254(18) 0.0337(19) 0.0003(14) 0.0124(14) 0.0000(15)
C1 0.020(3) 0.030(3) 0.032(3) 0.0000 0.010(2) 0.0000
C3 0.031(2) 0.025(2) 0.036(2) 0.0008(18) 0.0121(19) -0.0004(18)
C4 0.019(2) 0.026(2) 0.037(2) 0.0023(16) 0.0105(17) 0.0001(17)
C5 0.029(2) 0.027(2) 0.039(2) 0.0033(17) 0.0150(19) -0.0006(18)
C6 0.036(2) 0.031(2) 0.055(3) 0.005(2) 0.028(2) 0.004(2)
C7 0.023(2) 0.032(2) 0.065(3) 0.0018(18) 0.017(2) 0.001(2)
C8 0.026(2) 0.035(2) 0.047(3) -0.0003(19) 0.003(2) -0.000(2)
C9 0.029(2) 0.030(2) 0.038(2) 0.0029(18) 0.0112(19) 0.0006(19)
C10 0.049(3) 0.045(3) 0.035(2) -0.005(2) 0.020(2) -0.007(2)
C11 0.088(5) 0.072(4) 0.060(4) 0.001(4) 0.037(4) -0.027(3)
C12 0.081(5) 0.061(4) 0.043(3) 0.002(4) -0.002(3) -0.000(3)
C13 0.041(3) 0.047(3) 0.032(2) 0.001(2) 0.012(2) 0.000(2)
C14 0.089(5) 0.069(4) 0.058(4) 0.015(4) 0.034(4) 0.024(3)
C15 0.104(6) 0.061(4) 0.057(4) -0.012(4) 0.044(4) -0.019(3)

loop_
_atom_type_symbol
_atom_type_description
_atom_type_scat_dispersion_real
_atom_type_scat_dispersion_imag
_atom_type_scat_source
C C 0.0033 0.0016
;
International Tables for Crystallography
(Vol. C, Tables 4.2.6.8 and 6.1.1.4)
;
H H 0.0000 0.0000
;
International Tables for Crystallography
(Vol. C, Table 6.1.1.4)
;
Cl Cl 0.1484 0.1585
;
International Tables for Crystallography
(Vol. C, Tables 4.2.6.8 and 6.1.1.4)
;
N N 0.0061 0.0033
;
International Tables for Crystallography
(Vol. C, Tables 4.2.6.8 and 6.1.1.4)
;
Se Se -0.0929 2.2259
;
International Tables for Crystallography
(Vol. C, Tables 4.2.6.8 and 6.1.1.4)
;

loop_
_geom_angle_atom_site_label_1
_geom_angle_atom_site_label_2
_geom_angle_atom_site_label_3
_geom_angle
_geom_angle_publ_flag
_geom_angle_site_symmetry_3
C1 N2 C3 109.6(4) yes .
C1 N2 C4 125.6(4) yes .
C3 N2 C4 124.8(4) yes .
Se1 C1 N2 127.1(2) yes .
Se1 C1 N2 127.1(2) yes 2_656
N2 C1 N2 105.7(4) yes 2_656
Cl1 C3 N2 122.0(4) yes .
Cl1 C3 C3 130.4(4) yes 2_656
N2 C3 C3 107.6(4) yes 2_656
N2 C4 C5 118.3(4) yes .
N2 C4 C9 118.0(5) yes .
C5 C4 C9 123.6(4) yes .
C4 C5 C6 117.4(4) yes .
C4 C5 C10 122.0(4) yes .
C6 C5 C10 120.6(5) yes .
C5 C6 C7 120.4(6) yes .
C6 C7 C8 120.8(5) yes .
C7 C8 C9 120.9(4) yes .
C4 C9 C8 116.8(5) yes .
C4 C9 C13 122.5(4) yes .
C8 C9 C13 120.7(4) yes .
C5 C10 C11 111.2(5) yes .
C5 C10 C12 110.6(4) yes .
C11 C10 C12 111.0(5) yes .
C9 C13 C14 111.1(5) yes .
C9 C13 C15 111.3(5) yes .
C14 C13 C15 109.9(5) yes .
C5 C6 H6 119.814 no .
C7 C6 H6 119.809 no .
C6 C7 H7 119.588 no .
C8 C7 H7 119.583 no .
C7 C8 H8 119.545 no .
C9 C8 H8 119.532 no .
C5 C10 H10 107.945 no .
C11 C10 H10 107.935 no .
C12 C10 H10 107.946 no .
C10 C11 H11A 109.463 no .
C10 C11 H11B 109.477 no .
C10 C11 H11C 109.471 no .
H11A C11 H11B 109.473 no .
H11A C11 H11C 109.467 no .
H11B C11 H11C 109.476 no .
C10 C12 H12A 109.469 no .
C10 C12 H12B 109.472 no .
C10 C12 H12C 109.466 no .
H12A C12 H12B 109.477 no .
H12A C12 H12C 109.466 no .
H12B C12 H12C 109.477 no .
C9 C13 H13 108.131 no .
C14 C13 H13 108.143 no .
C15 C13 H13 108.137 no .
C13 C14 H14A 109.472 no .
C13 C14 H14B 109.464 no .
C13 C14 H14C 109.472 no .
H14A C14 H14B 109.471 no .
H14A C14 H14C 109.481 no .
H14B C14 H14C 109.469 no .
C13 C15 H15A 109.462 no .
C13 C15 H15B 109.478 no .
C13 C15 H15C 109.476 no .
H15A C15 H15B 109.465 no .
H15A C15 H15C 109.468 no .
H15B C15 H15C 109.478 no .

loop_
_geom_bond_atom_site_label_1
_geom_bond_atom_site_label_2
_geom_bond_distance
_geom_bond_publ_flag
_geom_bond_site_symmetry_2
Se1 C1 1.831(6) yes .
Cl1 C3 1.693(5) yes .
N2 C1 1.362(5) yes .
N2 C3 1.393(5) yes .
N2 C4 1.446(6) yes .
C3 C3 1.331(7) yes 2_656
C4 C5 1.391(8) yes .
C4 C9 1.390(6) yes .
C5 C6 1.391(7) yes .
C5 C10 1.527(6) yes .
C6 C7 1.385(7) yes .
C7 C8 1.373(9) yes .
C8 C9 1.398(7) yes .
C9 C13 1.515(8) yes .
C10 C11 1.533(11) yes .
C10 C12 1.526(9) yes .
C13 C14 1.523(9) yes .
C13 C15 1.528(9) yes .
C6 H6 0.950 no .
C7 H7 0.950 no .
C8 H8 0.950 no .
C10 H10 1.000 no .
C11 H11A 0.980 no .
C11 H11B 0.980 no .
C11 H11C 0.980 no .
C12 H12A 0.980 no .
C12 H12B 0.980 no .
C12 H12C 0.980 no .
C13 H13 1.000 no .
C14 H14A 0.980 no .
C14 H14B 0.980 no .
C14 H14C 0.980 no .
C15 H15A 0.980 no .
C15 H15B 0.980 no .
C15 H15C 0.980 no .

loop_
_geom_contact_atom_site_label_1
_geom_contact_atom_site_label_2
_geom_contact_distance
_geom_contact_publ_flag
_geom_contact_site_symmetry_2
Se1 C4 3.321(4) no .
Se1 C4 3.321(4) no 2_656
Cl1 Cl1 3.5263(19) no 2_656
Cl1 C4 3.126(4) no .
Cl1 C5 3.551(5) no .
N2 C4 3.578(6) no 2_656
N2 C10 2.886(7) no .
N2 C13 2.884(6) no .
C1 C3 2.251(7) no 2_656
C1 C4 2.498(5) no 2_656
C1 C5 3.402(5) no .
C1 C5 3.402(5) no 2_656
C1 C9 3.275(4) no .
C1 C9 3.275(4) no 2_656
C1 C13 3.390(4) no .
C1 C13 3.390(4) no 2_656
C3 C4 3.591(6) no 2_656
C3 C5 3.276(7) no .
C3 C9 3.405(6) no .
C3 C10 3.383(8) no .
C4 C7 2.732(7) no .
C4 C12 3.480(8) no .
C4 C14 3.503(8) no .
C5 C8 2.792(6) no .
C6 C9 2.802(8) no .
C6 C11 3.002(9) no .
C6 C12 3.207(8) no .
C8 C14 3.188(11) no .
C8 C15 3.005(11) no .
Cl1 C6 3.299(5) no 3_676
Cl1 C7 3.339(5) no 3_676
C6 Cl1 3.299(5) no 3_676
C6 C7 3.495(7) no 3_666
C6 C8 3.548(7) no 3_666
C7 Cl1 3.339(5) no 3_676
C7 C6 3.495(7) no 3_666
C7 C7 3.519(7) no 3_666
C8 C6 3.548(7) no 3_666
Se1 H12A 3.3862 no .
Se1 H12A 3.3862 no 2_656
Se1 H13 3.3100 no .
Se1 H13 3.3100 no 2_656
Se1 H15C 3.5235 no .
Se1 H15C 3.5235 no 2_656
Cl1 H10 3.1451 no .
Cl1 H11A 3.3898 no .
Cl1 H14B 3.3558 no .
N2 H10 2.4018 no .
N2 H10 3.5780 no 2_656
N2 H12A 3.4521 no .
N2 H13 2.4023 no .
N2 H13 3.3843 no 2_656
N2 H14B 3.4882 no .
C1 H10 3.0860 no .
C1 H10 3.0860 no 2_656
C1 H12A 3.4458 no .
C1 H12A 3.4458 no 2_656
C1 H13 2.6494 no .
C1 H13 2.6494 no 2_656
C3 H10 2.6385 no .
C3 H10 3.3573 no 2_656
C3 H13 3.1074 no .
C3 H14B 3.4642 no .
C4 H6 3.2412 no .
C4 H8 3.2388 no .
C4 H10 2.5944 no .
C4 H12A 3.3039 no .
C4 H13 2.5922 no .
C4 H14B 3.3943 no .
C4 H15C 3.5979 no .
C5 H7 3.2626 no .
C5 H11A 2.6394 no .
C5 H11B 3.3593 no .
C5 H11C 2.8047 no .
C5 H12A 2.6674 no .
C5 H12B 2.7338 no .
C5 H12C 3.3532 no .
C6 H8 3.2517 no .
C6 H10 3.3208 no .
C6 H11A 3.0613 no .
C6 H11C 2.8367 no .
C6 H12A 3.4682 no .
C6 H12B 2.9815 no .
C8 H6 3.2518 no .
C8 H13 3.3228 no .
C8 H14B 3.5479 no .
C8 H14C 2.8916 no .
C8 H15B 2.8487 no .
C8 H15C 3.0597 no .
C9 H7 3.2649 no .
C9 H14A 3.3462 no .
C9 H14B 2.7336 no .
C9 H14C 2.6668 no .
C9 H15A 3.3435 no .
C9 H15B 2.8019 no .
C9 H15C 2.6209 no .
C10 H6 2.6862 no .
C11 H6 2.7815 no .
C11 H12A 3.3639 no .
C11 H12B 2.7070 no .
C11 H12C 2.7143 no .
C12 H6 3.1516 no .
C12 H11A 3.3588 no .
C12 H11B 2.7707 no .
C12 H11C 2.6577 no .
C13 H8 2.6820 no .
C14 H8 3.1121 no .
C14 H15A 2.7538 no .
C14 H15B 2.6202 no .
C14 H15C 3.3387 no .
C15 H8 2.7955 no .
C15 H14A 2.6244 no .
C15 H14B 3.3404 no .
C15 H14C 2.7469 no .
H6 H7 2.3263 no .
H6 H11A 2.9709 no .
H6 H11C 2.3193 no .
H6 H12B 2.6929 no .
H7 H8 2.3109 no .
H8 H14C 2.6055 no .
H8 H15B 2.3412 no .
H8 H15C 2.9850 no .
H10 H11A 2.4181 no .
H10 H11B 2.3104 no .
H10 H11C 2.8623 no .
H10 H12A 2.3687 no .
H10 H12B 2.8603 no .
H10 H12C 2.3416 no .
H10 H13 3.1324 no 2_656
H11A H12B 3.5656 no .
H11B H12B 3.0775 no .
H11B H12C 2.6050 no .
H11C H12A 3.5612 no .
H11C H12B 2.4756 no .
H11C H12C 2.9191 no .
H12A H13 3.2029 no 2_656
H12C H13 3.5333 no 2_656
H13 H14A 2.3906 no .
H13 H14B 2.3227 no .
H13 H14C 2.8590 no .
H13 H15A 2.3000 no .
H13 H15B 2.8581 no .
H13 H15C 2.4249 no .
H14A H15A 2.5243 no .
H14A H15B 2.7744 no .
H14A H15C 3.5560 no .
H14B H15A 3.5937 no .
H14B H15B 3.5520 no .
H14C H15A 3.1552 no .
H14C H15B 2.5126 no .
H14C H15C 3.5838 no .
Se1 H7 3.0854 no 3_666
Se1 H7 3.0854 no 4_565
Cl1 H6 3.1402 no 3_676
Cl1 H7 3.2116 no 3_676
C5 H7 3.5323 no 3_666
C6 H7 3.5996 no 3_666
C6 H15C 3.5352 no 3_666
C7 H12A 3.5461 no 3_666
C8 H6 3.4544 no 3_666
C8 H12A 3.5955 no 3_666
C8 H12B 3.1912 no 3_666
C11 H14B 3.4091 no 3_676
C11 H14C 3.3923 no 3_676
C11 H15A 3.2255 no 8_565
C12 H8 3.2330 no 3_666
C12 H12C 3.5778 no 7_666
C14 H11A 3.4631 no 3_676
C14 H15A 3.4993 no 6_655
C14 H15B 3.2269 no 6_655
C15 H6 3.5549 no 3_666
C15 H14A 3.3882 no 6_645
C15 H14C 3.4505 no 6_645
H6 Cl1 3.1402 no 3_676
H6 C8 3.4544 no 3_666
H6 C15 3.5549 no 3_666
H6 H8 3.4966 no 3_666
H6 H15B 3.5921 no 3_666
H6 H15C 2.7313 no 3_666
H7 Se1 3.0854 no 3_666
H7 Cl1 3.2116 no 3_676
H7 C5 3.5323 no 3_666
H7 C6 3.5996 no 3_666
H7 H12A 2.9479 no 3_666
H7 H12B 3.4816 no 3_666
H8 C12 3.2330 no 3_666
H8 H6 3.4966 no 3_666
H8 H12A 3.0570 no 3_666
H8 H12B 2.5420 no 3_666
H11A C14 3.4631 no 3_676
H11A H14B 3.0275 no 3_676
H11A H14C 3.0338 no 3_676
H11B H12C 3.3316 no 7_666
H11B H14C 3.1860 no 3_676
H11B H15A 2.6772 no 8_565
H11C H14A 2.9469 no 8_565
H11C H14B 3.0660 no 3_676
H11C H14C 3.4002 no 3_676
H11C H15A 2.9025 no 8_565
H11C H15B 3.5625 no 8_565
H12A C7 3.5461 no 3_666
H12A C8 3.5955 no 3_666
H12A H7 2.9479 no 3_666
H12A H8 3.0570 no 3_666
H12B C8 3.1912 no 3_666
H12B H7 3.4816 no 3_666
H12B H8 2.5420 no 3_666
H12B H14A 2.9984 no 8_565
H12B H15B 2.9560 no 3_666
H12B H15C 3.4348 no 3_666
H12C C12 3.5778 no 7_666
H12C H11B 3.3316 no 7_666
H12C H12C 2.6120 no 7_666
H12C H14A 3.4574 no 8_565
H14A C15 3.3882 no 6_655
H14A H11C 2.9469 no 8_564
H14A H12B 2.9984 no 8_564
H14A H12C 3.4574 no 8_564
H14A H15A 3.4232 no 6_655
H14A H15B 2.8003 no 6_655
H14A H15C 3.4221 no 6_655
H14B C11 3.4091 no 3_676
H14B H11A 3.0275 no 3_676
H14B H11C 3.0660 no 3_676
H14B H15A 3.4771 no 6_655
H14B H15B 3.1381 no 6_655
H14C C11 3.3923 no 3_676
H14C C15 3.4505 no 6_655
H14C H11A 3.0338 no 3_676
H14C H11B 3.1860 no 3_676
H14C H11C 3.4002 no 3_676
H14C H15A 3.0368 no 6_655
H14C H15B 3.2115 no 6_655
H14C H15C 3.5564 no 6_655
H15A C11 3.2255 no 8_564
H15A C14 3.4993 no 6_645
H15A H11B 2.6772 no 8_564
H15A H11C 2.9025 no 8_564
H15A H14A 3.4232 no 6_645
H15A H14B 3.4771 no 6_645
H15A H14C 3.0368 no 6_645
H15B C14 3.2269 no 6_645
H15B H6 3.5921 no 3_666
H15B H11C 3.5625 no 8_564
H15B H12B 2.9560 no 3_666
H15B H14A 2.8003 no 6_645
H15B H14B 3.1381 no 6_645
H15B H14C 3.2115 no 6_645
H15C C6 3.5352 no 3_666
H15C H6 2.7313 no 3_666
H15C H12B 3.4348 no 3_666
H15C H14A 3.4221 no 6_645
H15C H14C 3.5564 no 6_645

loop_
_geom_torsion_atom_site_label_1
_geom_torsion_atom_site_label_2
_geom_torsion_atom_site_label_3
_geom_torsion_atom_site_label_4
_geom_torsion
_geom_torsion_publ_flag
_geom_torsion_site_symmetry_3
_geom_torsion_site_symmetry_4
C1 N2 C3 Cl1 -179.1(3) no . .
C1 N2 C3 C3 -0.0(5) no . 2_656
C3 N2 C1 Se1 -180.0(2) no . .
C3 N2 C1 N2 0.0(3) no . 2_656
C1 N2 C4 C5 99.5(4) no . .
C1 N2 C4 C9 -82.2(4) no . .
C4 N2 C1 Se1 0.4(5) no . .
C4 N2 C1 N2 -179.6(3) no . 2_656
C3 N2 C4 C5 -80.0(5) no . .
C3 N2 C4 C9 98.3(5) no . .
C4 N2 C3 Cl1 0.5(6) no . .
C4 N2 C3 C3 179.5(4) no . 2_656
Cl1 C3 C3 Cl1 -2.1(8) no 2_656 2_656
Cl1 C3 C3 N2 179.0(4) no 2_656 2_656
N2 C3 C3 Cl1 179.0(4) no 2_656 2_656
N2 C3 C3 N2 0.0(5) no 2_656 2_656
N2 C4 C5 C6 179.6(3) no . .
N2 C4 C5 C10 -1.0(6) no . .
N2 C4 C9 C8 -178.3(3) no . .
N2 C4 C9 C13 1.3(6) no . .
C5 C4 C9 C8 -0.1(6) no . .
C5 C4 C9 C13 179.5(4) no . .
C9 C4 C5 C6 1.4(6) no . .
C9 C4 C5 C10 -179.1(4) no . .
C4 C5 C6 C7 -1.2(6) no . .
C4 C5 C10 C11 131.8(4) no . .
C4 C5 C10 C12 -104.3(5) no . .
C6 C5 C10 C11 -48.7(6) no . .
C6 C5 C10 C12 75.1(6) no . .
C10 C5 C6 C7 179.3(4) no . .
C5 C6 C7 C8 -0.2(7) no . .
C6 C7 C8 C9 1.6(7) no . .
C7 C8 C9 C4 -1.4(7) no . .
C7 C8 C9 C13 179.0(4) no . .
C4 C9 C13 C14 -107.0(5) no . .
C4 C9 C13 C15 130.2(4) no . .
C8 C9 C13 C14 72.6(5) no . .
C8 C9 C13 C15 -50.2(6) no . .
